data_1544502
loop_
_publ_author_name
'Iwasaki, K'
'Yamane, H.'
'Murase, T.'
'Yoshino, M.'
'Ito, T.'
'Nagasaki, T.'
'Arita, Y.'
'Matsui, T.'

_publ_section_title
;
 Crystal structure of an oxygen deficient strontium cobaltate, Sr6Co5O14.3
;
_journal_name_full 'Journal of the Ceramic Society of Japan'
_journal_page_first 89
_journal_page_last 93
_journal_volume 117
_journal_year 2009
_chemical_formula_sum 'Co5 O14.3 Sr6'
_chemical_name_common Sr6Co5O14.3
_space_group_IT_number 146
_space_group_name_H-M_alt 'R 3'
_symmetry_space_group_name_Hall 'R 3'
_symmetry_space_group_name_H-M 'R 3 :H'
_cell_angle_alpha 90
_cell_angle_beta 90
_cell_angle_gamma 120
_cell_formula_units_Z 3
_cell_length_a 9.4334(6)
_cell_length_b 9.4334(6)
_cell_length_c 12.5156(6)
_cell_volume 964.54(10)
_cod_data_source_file Sr6Co5O14.3.cif
_cod_data_source_block Sr6Co5O14.3
_cod_original_formula_sum 'Sr6 Co5 O14.3'
_cod_database_code 1544502

loop_
_space_group_symop_operation_xyz
'x, y, z'
'-y, x-y, z'
'-x+y, -x, z'
'x+2/3, y+1/3, z+1/3'
'-y+2/3, x-y+1/3, z+1/3'
'-x+y+2/3, -x+1/3, z+1/3'
'x+1/3, y+2/3, z+2/3'
'-y+1/3, x-y+2/3, z+2/3'
'-x+y+1/3, -x+2/3, z+2/3'

loop_
_atom_site_label
_atom_site_occupancy
_atom_site_fract_x
_atom_site_fract_y
_atom_site_fract_z
_atom_site_adp_type
_atom_site_U_iso_or_equiv
_atom_site_type_symbol
Sr1 1.0 0.3275(2) 0.0089(4) 0.9961(2) Uiso 0.027222 Sr
Sr2 1.0 0.6418(2) 0.0002(2) 0.49876(7) Uiso 0.005322 Sr
Co1 1.0 0.000000 0.000000 0.5070(5) Uiso 0.028867 Co
Co2 1.0 0.000000 0.000000 0.7117(4) Uiso 0.009133 Co
Co3 1.0 0.000000 0.000000 0.2942(4) Uiso 0.010178 Co
Co4 1.0 0.000000 0.000000 0.9079(4) Uiso 0.009122 Co
Co5 1.0 0.000000 0.000000 0.9079(4) Uiso 0.010000 Co
O1A 0.3900 0.995(4) 0.848(3) 0.390(2) Uiso 0.015000 O
O1B 0.3900 0.923(3) 0.845(2) 0.413(2) Uiso 0.007000 O
O2 1.0 0.844(2) 0.997(2) 0.6196(11) Uiso 0.019711 O
O3 1.0 0.6734(14) 0.4935(14) 0.5260(8) Uiso 0.007889 O
O4 1.0 0.4965(14) 0.6776(14) 0.4779(8) Uiso 0.007778 O
O5 1.0 0.839(2) 0.998(2) 0.0009(9) Uiso 0.013333 O

loop_
_atom_site_aniso_label
_atom_site_aniso_U_11
_atom_site_aniso_U_22
_atom_site_aniso_U_33
_atom_site_aniso_U_12
_atom_site_aniso_U_13
_atom_site_aniso_U_23
Sr1 0.02380 0.03820 0.02660 0.02070 -0.00860 -0.01510
Sr2 0.00420 0.00780 0.00730 0.00550 0.00120 0.00090
Co1 0.02480 0.02480 0.03700 0.01240 0.00000 0.00000
Co2 0.01020 0.01020 0.00700 0.00510 0.00000 0.00000
Co3 0.01530 0.01530 0.00000 0.00770 0.00000 0.00000
Co4 0.00890 0.00890 0.00950 0.00440 0.00000 0.00000
Co5 0.00900 0.00900 0.01200 0.00450 0.00000 0.00000
O1A 0.00000 0.00000 0.00000 0.00000 0.00000 0.00000
O1B 0.00000 0.00000 0.00000 0.00000 0.00000 0.00000
O2 0.00310 0.04500 0.01900 0.01800 -0.00500 0.00200
O3 0.00300 0.00200 0.01700 0.00000 0.00400 0.00100
O4 0.00400 0.00600 0.01400 0.00300 0.00100 -0.00100
O5 0.02000 0.01900 0.00400 0.01200 0.00400 0.00400
